data_4100705
loop_
_publ_author_name
'Emmanuel Terazzi'
'Stephane Torelli'
'Jean-Pierre Rivera'
'Jean-Marc Benech'
'Gerald Bernardinelli'
'Cyril Bourgogne'
'Bertrand Donnio'
'Daniel Guillon'
'Daniel Imbert'
'Jean-Claude Bunzli'
'Andre Pinto'
'Damien Jeannerat'
'Claude Piguet'

_publ_section_title
;
Molecular Control of Macroscopic Cubic, Columnar and Lamellar
Organizations in Luminescent Lanthanide-containing Thermotropic
Liquid Crystals.
;
_journal_name_full 'Journal of the American Chemical Society'
_journal_paper_doi 10.1021/ja0446101
_journal_year 2005
_chemical_formula_sum 'C56 H74 O4 Sm2'
_chemical_formula_weight 1111.85
_space_group_IT_number 2
_symmetry_cell_setting triclinic
_symmetry_space_group_name_Hall '-P 1'
_symmetry_space_group_name_H-M 'P -1'
_cell_angle_alpha 87.415(2)
_cell_angle_beta 75.3380(10)
_cell_angle_gamma 68.2230(10)
_cell_formula_units_Z 1
_cell_length_a 10.2254(9)
_cell_length_b 10.5715(10)
_cell_length_c 12.7887(12)
_cell_measurement_temperature 293(2)
_cell_volume 1240.1(2)
_diffrn_ambient_temperature 293(2)
_exptl_crystal_density_diffrn 1.489
_cod_depositor_comments
;
The following automatic conversions were performed:
'_symmetry_cell_setting' value 'Triclinic' changed to 'triclinic'
according to '/home/saulius/struct/CIF-dictionaries/cif_core.dic'
dictionary named 'cif_core.dic' version 2.4.1 from 2010-06-29.

Automatic conversion script
Id: cif_fix_enum 1527 2010-12-29 10:47:43Z saulius 
;
_cod_database_code 4100705

loop_
_symmetry_equiv_pos_as_xyz
'x, y, z'
'-x, -y, -z'

loop_
_atom_site_label
_atom_site_type_symbol
_atom_site_fract_x
_atom_site_fract_y
_atom_site_fract_z
_atom_site_U_iso_or_equiv
_atom_site_adp_type
_atom_site_occupancy
_atom_site_symmetry_multiplicity
_atom_site_calc_flag
_atom_site_refinement_flags
_atom_site_disorder_assembly
_atom_site_disorder_group
Sm1 Sm 0.234887(18) 0.376562(17) 0.330121(13) 0.01613(8) Uani 1 1 d . . .
O1 O 0.1109(3) 0.3180(3) 0.4894(2) 0.0206(5) Uani 1 1 d . A .
O2 O -0.0492(3) 0.4082(3) 0.6466(2) 0.0241(6) Uani 1 1 d . . .
C1 C 0.1396(9) 0.1982(10) 0.2430(6) 0.0116(18) Uiso 0.503(5) 1 d P A 1
C2 C 0.2931(9) 0.1498(7) 0.1977(7) 0.0144(16) Uiso 0.503(5) 1 d P A 1
C3 C 0.3261(8) 0.2449(8) 0.1258(6) 0.0148(14) Uiso 0.503(5) 1 d P A 1
C4 C 0.1944(10) 0.3542(7) 0.1275(5) 0.0160(14) Uiso 0.503(5) 1 d P A 1
C5 C 0.0795(9) 0.3248(8) 0.1970(6) 0.0144(15) Uiso 0.503(5) 1 d P A 1
C6 C 0.0588(8) 0.1208(8) 0.3139(6) 0.0226(16) Uiso 0.503(5) 1 d P A 1
H6A H 0.0355 0.0653 0.2698 0.034 Uiso 0.503(5) 1 calc PR A 1
H6B H -0.0293 0.1838 0.3597 0.034 Uiso 0.503(5) 1 calc PR A 1
H6C H 0.1185 0.0637 0.3578 0.034 Uiso 0.503(5) 1 calc PR A 1
C7 C 0.3961(9) 0.0122(8) 0.2200(6) 0.0263(17) Uiso 0.503(5) 1 d P A 1
H7A H 0.4052 -0.0555 0.1682 0.039 Uiso 0.503(5) 1 calc PR A 1
H7B H 0.3586 -0.0115 0.2917 0.039 Uiso 0.503(5) 1 calc PR A 1
H7C H 0.4899 0.0161 0.2144 0.039 Uiso 0.503(5) 1 calc PR A 1
C8 C 0.4686(8) 0.2231(8) 0.0442(6) 0.0240(16) Uiso 0.503(5) 1 d P A 1
H8A H 0.4734 0.1754 -0.0197 0.036 Uiso 0.503(5) 1 calc PR A 1
H8B H 0.5476 0.1702 0.0746 0.036 Uiso 0.503(5) 1 calc PR A 1
H8C H 0.4754 0.3099 0.0256 0.036 Uiso 0.503(5) 1 calc PR A 1
C9 C 0.1765(9) 0.4744(8) 0.0586(6) 0.0267(17) Uiso 0.503(5) 1 d P A 1
H9A H 0.1636 0.4526 -0.0092 0.040 Uiso 0.503(5) 1 calc PR A 1
H9B H 0.2616 0.4972 0.0458 0.040 Uiso 0.503(5) 1 calc PR A 1
H9C H 0.0926 0.5508 0.0950 0.040 Uiso 0.503(5) 1 calc PR A 1
C10 C -0.0806(8) 0.4087(7) 0.2105(6) 0.0218(16) Uiso 0.503(5) 1 d P A 1
H10A H -0.1152 0.3763 0.1581 0.033 Uiso 0.503(5) 1 calc PR A 1
H10B H -0.0938 0.5027 0.1998 0.033 Uiso 0.503(5) 1 calc PR A 1
H10C H -0.1343 0.4003 0.2820 0.033 Uiso 0.503(5) 1 calc PR A 1
C1B C 0.1171(10) 0.2352(11) 0.2434(7) 0.019(2) Uiso 0.497(5) 1 d P A 2
C2B C 0.2678(9) 0.1442(8) 0.2306(8) 0.0183(18) Uiso 0.497(5) 1 d P A 2
C3B C 0.3541(8) 0.2003(8) 0.1521(6) 0.0172(15) Uiso 0.497(5) 1 d P A 2
C4B C 0.2618(10) 0.3239(8) 0.1216(5) 0.0154(14) Uiso 0.497(5) 1 d P A 2
C5B C 0.1167(10) 0.3464(8) 0.1771(7) 0.0192(17) Uiso 0.497(5) 1 d P A 2
C6B C -0.0080(9) 0.1980(8) 0.3089(6) 0.0239(16) Uiso 0.497(5) 1 d P A 2
H6BA H -0.0343 0.1469 0.2631 0.036 Uiso 0.497(5) 1 calc PR A 2
H6BB H -0.0902 0.2798 0.3376 0.036 Uiso 0.497(5) 1 calc PR A 2
H6BC H 0.0210 0.1438 0.3673 0.036 Uiso 0.497(5) 1 calc PR A 2
C7B C 0.3218(9) 0.0109(8) 0.2785(7) 0.0294(18) Uiso 0.497(5) 1 d P A 2
H7BA H 0.3258 -0.0597 0.2317 0.044 Uiso 0.497(5) 1 calc PR A 2
H7BB H 0.2572 0.0122 0.3479 0.044 Uiso 0.497(5) 1 calc PR A 2
H7BC H 0.4175 -0.0066 0.2870 0.044 Uiso 0.497(5) 1 calc PR A 2
C8B C 0.5129(9) 0.1229(8) 0.0940(6) 0.0268(17) Uiso 0.497(5) 1 d P A 2
H8BA H 0.5181 0.0690 0.0336 0.040 Uiso 0.497(5) 1 calc PR A 2
H8BB H 0.5616 0.0642 0.1432 0.040 Uiso 0.497(5) 1 calc PR A 2
H8BC H 0.5592 0.1866 0.0688 0.040 Uiso 0.497(5) 1 calc PR A 2
C9B C 0.3043(9) 0.4169(8) 0.0387(6) 0.0265(17) Uiso 0.497(5) 1 d P A 2
H9BA H 0.3100 0.3852 -0.0320 0.040 Uiso 0.497(5) 1 calc PR A 2
H9BB H 0.3974 0.4171 0.0409 0.040 Uiso 0.497(5) 1 calc PR A 2
H9BC H 0.2325 0.5078 0.0545 0.040 Uiso 0.497(5) 1 calc PR A 2
C10B C -0.0159(8) 0.4583(7) 0.1596(6) 0.0215(16) Uiso 0.497(5) 1 d P A 2
H10D H -0.0447 0.4310 0.1011 0.032 Uiso 0.497(5) 1 calc PR A 2
H10E H 0.0051 0.5391 0.1420 0.032 Uiso 0.497(5) 1 calc PR A 2
H10F H -0.0936 0.4766 0.2244 0.032 Uiso 0.497(5) 1 calc PR A 2
C11 C 0.3664(9) 0.4302(9) 0.4645(6) 0.0165(15) Uiso 0.500(5) 1 d P A 1
C12 C 0.4632(9) 0.3022(8) 0.4117(7) 0.0191(15) Uiso 0.500(5) 1 d P A 1
C13 C 0.5200(8) 0.3255(9) 0.3025(6) 0.0169(15) Uiso 0.500(5) 1 d P A 1
C14 C 0.4542(8) 0.4652(8) 0.2871(6) 0.0163(14) Uiso 0.500(5) 1 d P A 1
C15 C 0.3588(7) 0.5301(7) 0.3876(7) 0.0140(14) Uiso 0.500(5) 1 d P A 1
C16 C 0.2878(8) 0.4541(8) 0.5820(6) 0.0232(16) Uiso 0.500(5) 1 d P A 1
H16A H 0.3470 0.4723 0.6222 0.035 Uiso 0.500(5) 1 calc PR A 1
H16B H 0.2684 0.3745 0.6077 0.035 Uiso 0.500(5) 1 calc PR A 1
H16C H 0.1975 0.5308 0.5913 0.035 Uiso 0.500(5) 1 calc PR A 1
C17 C 0.5092(9) 0.1663(8) 0.4621(7) 0.0289(18) Uiso 0.500(5) 1 d P A 1
H17A H 0.5932 0.1537 0.4881 0.043 Uiso 0.500(5) 1 calc PR A 1
H17B H 0.5327 0.0947 0.4090 0.043 Uiso 0.500(5) 1 calc PR A 1
H17C H 0.4310 0.1638 0.5215 0.043 Uiso 0.500(5) 1 calc PR A 1
C18 C 0.6492(9) 0.2223(8) 0.2249(6) 0.0258(17) Uiso 0.500(5) 1 d P A 1
H18A H 0.7375 0.2281 0.2334 0.039 Uiso 0.500(5) 1 calc PR A 1
H18B H 0.6420 0.2409 0.1520 0.039 Uiso 0.500(5) 1 calc PR A 1
H18C H 0.6501 0.1322 0.2401 0.039 Uiso 0.500(5) 1 calc PR A 1
C19 C 0.4857(9) 0.5408(8) 0.1853(6) 0.0271(17) Uiso 0.500(5) 1 d P A 1
H19A H 0.5680 0.5648 0.1835 0.041 Uiso 0.500(5) 1 calc PR A 1
H19B H 0.4023 0.6221 0.1856 0.041 Uiso 0.500(5) 1 calc PR A 1
H19C H 0.5067 0.4831 0.1225 0.041 Uiso 0.500(5) 1 calc PR A 1
C20 C 0.2750(8) 0.6804(7) 0.4135(6) 0.0224(15) Uiso 0.500(5) 1 d P A 1
H20A H 0.3362 0.7210 0.4326 0.034 Uiso 0.500(5) 1 calc PR A 1
H20B H 0.1913 0.6939 0.4730 0.034 Uiso 0.500(5) 1 calc PR A 1
H20C H 0.2438 0.7224 0.3513 0.034 Uiso 0.500(5) 1 calc PR A 1
C11B C 0.4086(9) 0.3813(9) 0.4657(6) 0.0162(15) Uiso 0.500(5) 1 d P A 2
C12B C 0.5078(9) 0.2941(7) 0.3752(7) 0.0163(15) Uiso 0.500(5) 1 d P A 2
C13B C 0.5186(8) 0.3783(9) 0.2857(6) 0.0165(14) Uiso 0.500(5) 1 d P A 2
C14B C 0.4247(8) 0.5136(8) 0.3198(6) 0.0165(14) Uiso 0.500(5) 1 d P A 2
C15B C 0.3581(7) 0.5156(7) 0.4308(7) 0.0147(14) Uiso 0.500(5) 1 d P A 2
C16B C 0.3715(8) 0.3436(8) 0.5818(6) 0.0225(16) Uiso 0.500(5) 1 d P A 2
H16D H 0.4414 0.3498 0.6173 0.034 Uiso 0.500(5) 1 calc PR A 2
H16E H 0.3737 0.2520 0.5835 0.034 Uiso 0.500(5) 1 calc PR A 2
H16F H 0.2760 0.4051 0.6185 0.034 Uiso 0.500(5) 1 calc PR A 2
C17B C 0.5983(9) 0.1465(8) 0.3789(6) 0.0246(16) Uiso 0.500(5) 1 d P A 2
H17D H 0.6877 0.1381 0.3952 0.037 Uiso 0.500(5) 1 calc PR A 2
H17E H 0.6196 0.1007 0.3100 0.037 Uiso 0.500(5) 1 calc PR A 2
H17F H 0.5458 0.1058 0.4340 0.037 Uiso 0.500(5) 1 calc PR A 2
C18B C 0.6345(9) 0.3373(8) 0.1798(6) 0.0277(17) Uiso 0.500(5) 1 d P A 2
H18D H 0.7204 0.3490 0.1877 0.041 Uiso 0.500(5) 1 calc PR A 2
H18E H 0.5991 0.3936 0.1243 0.041 Uiso 0.500(5) 1 calc PR A 2
H18F H 0.6577 0.2434 0.1603 0.041 Uiso 0.500(5) 1 calc PR A 2
C19B C 0.4150(9) 0.6341(8) 0.2516(6) 0.0254(17) Uiso 0.500(5) 1 d P A 2
H19D H 0.4876 0.6683 0.2578 0.038 Uiso 0.500(5) 1 calc PR A 2
H19E H 0.3201 0.7042 0.2759 0.038 Uiso 0.500(5) 1 calc PR A 2
H19F H 0.4309 0.6070 0.1774 0.038 Uiso 0.500(5) 1 calc PR A 2
C20B C 0.2557(9) 0.6400(8) 0.5025(6) 0.0250(16) Uiso 0.500(5) 1 d P A 2
H20D H 0.3107 0.6786 0.5323 0.038 Uiso 0.500(5) 1 calc PR A 2
H20E H 0.1909 0.6147 0.5602 0.038 Uiso 0.500(5) 1 calc PR A 2
H20F H 0.2001 0.7061 0.4607 0.038 Uiso 0.500(5) 1 calc PR A 2
C21 C 0.0506(4) 0.3105(3) 0.5875(3) 0.0171(6) Uiso 1 1 d . . .
C22 C 0.1032(4) 0.1719(4) 0.6344(3) 0.0243(8) Uiso 1 1 d . A .
H22A H 0.0554 0.1173 0.6130 0.029 Uiso 1 1 calc R . .
H22B H 0.2068 0.1275 0.6021 0.029 Uiso 1 1 calc R . .
C23 C 0.0783(4) 0.1714(4) 0.7558(3) 0.0216(7) Uiso 1 1 d . . .
C24 C 0.2046(14) 0.1674(11) 0.7880(10) 0.026(3) Uiso 0.453(15) 1 d P A 1
H24A H 0.2893 0.1634 0.7372 0.032 Uiso 0.453(15) 1 calc PR A 1
C25 C 0.1944(13) 0.1700(9) 0.8989(9) 0.027(2) Uiso 0.453(15) 1 d P A 1
H25A H 0.2735 0.1681 0.9231 0.032 Uiso 0.453(15) 1 calc PR A 1
C26 C 0.0666(14) 0.1755(10) 0.9734(8) 0.027(2) Uiso 0.453(15) 1 d P A 1
H26A H 0.0615 0.1756 1.0471 0.033 Uiso 0.453(15) 1 calc PR A 1
C27 C -0.0520(12) 0.1808(11) 0.9389(8) 0.030(2) Uiso 0.453(15) 1 d P A 1
H27A H -0.1374 0.1841 0.9884 0.036 Uiso 0.453(15) 1 calc PR A 1
C28 C -0.0419(13) 0.1812(13) 0.8283(9) 0.029(3) Uiso 0.453(15) 1 d P A 1
H28A H -0.1233 0.1886 0.8049 0.035 Uiso 0.453(15) 1 calc PR A 1
C24B C 0.1692(11) 0.1775(8) 0.8160(8) 0.023(2) Uiso 0.547(15) 1 d P A 2
H24B H 0.2565 0.1863 0.7804 0.027 Uiso 0.547(15) 1 calc PR A 2
C25B C 0.1364(11) 0.1712(7) 0.9303(7) 0.0224(18) Uiso 0.547(15) 1 d P A 2
H25B H 0.2006 0.1760 0.9688 0.027 Uiso 0.547(15) 1 calc PR A 2
C26B C 0.0078(10) 0.1579(8) 0.9827(6) 0.027(2) Uiso 0.547(15) 1 d P A 2
H26B H -0.0160 0.1551 1.0577 0.032 Uiso 0.547(15) 1 calc PR A 2
C27B C -0.0877(11) 0.1483(9) 0.9258(7) 0.034(2) Uiso 0.547(15) 1 d P A 2
H27B H -0.1735 0.1374 0.9624 0.041 Uiso 0.547(15) 1 calc PR A 2
C28B C -0.0549(10) 0.1551(10) 0.8159(8) 0.027(2) Uiso 0.547(15) 1 d P A 2
H28B H -0.1197 0.1492 0.7785 0.032 Uiso 0.547(15) 1 calc PR A 2

loop_
_atom_site_aniso_label
_atom_site_aniso_U_11
_atom_site_aniso_U_22
_atom_site_aniso_U_33
_atom_site_aniso_U_23
_atom_site_aniso_U_13
_atom_site_aniso_U_12
Sm1 0.01397(11) 0.01660(11) 0.01633(11) 0.00084(6) -0.00063(6) -0.00614(7)
O1 0.0190(13) 0.0254(13) 0.0191(12) 0.0041(10) -0.0039(10) -0.0111(11)
O2 0.0216(13) 0.0202(13) 0.0238(13) 0.0027(10) -0.0017(10) -0.0031(11)

loop_
_geom_bond_atom_site_label_1
_geom_bond_atom_site_label_2
_geom_bond_distance
_geom_bond_site_symmetry_2
_geom_bond_publ_flag
Sm1 O1 2.303(2) . ?
Sm1 O2 2.333(3) 2_566 ?
Sm1 Cnt1 2.449 . ?
Sm1 Cnt2 2.444 . ?
Sm1 C15 2.624(7) . ?
Sm1 C11 2.628(7) . ?
Sm1 C5B 2.633(8) . ?
Sm1 C12 2.637(8) . ?
Sm1 C1B 2.660(9) . ?
Sm1 C14 2.664(7) . ?
Sm1 C4B 2.673(7) . ?
Sm1 C2B 2.687(8) . ?
Sm1 C13 2.692(7) . ?
Sm1 C3B 2.727(7) . ?
Sm1 C4 2.759(7) . ?
Sm1 C3 2.787(7) . ?
Sm1 C2 2.787(7) . ?
Sm1 C15B 2.788(7) . ?
Sm1 C11B 2.792(7) . ?
Sm1 C14B 2.797(7) . ?
Sm1 C5 2.797(7) . ?
Sm1 C12B 2.801(7) . ?
Sm1 C1 2.801(8) . ?
Sm1 C13B 2.819(7) . ?
O1 C21 1.263(4) . ?
O2 C21 1.256(4) . ?
O2 Sm1 2.333(3) 2_566 ?
C1 C5 1.420(11) . ?
C1 C2 1.426(11) . ?
C1 C6 1.492(11) . ?
C2 C3 1.408(11) . ?
C2 C7 1.511(10) . ?
C3 C4 1.408(10) . ?
C3 C8 1.506(10) . ?
C4 C5 1.409(10) . ?
C4 C9 1.494(10) . ?
C5 C10 1.513(10) . ?
C1B C5B 1.418(13) . ?
C1B C2B 1.454(12) . ?
C1B C6B 1.514(12) . ?
C2B C3B 1.423(12) . ?
C2B C7B 1.477(11) . ?
C3B C4B 1.405(10) . ?
C3B C8B 1.522(11) . ?
C4B C5B 1.408(12) . ?
C4B C9B 1.507(10) . ?
C5B C10B 1.493(11) . ?
C11 C15 1.404(11) . ?
C11 C12 1.420(11) . ?
C11 C16 1.497(10) . ?
C12 C13 1.419(11) . ?
C12 C17 1.507(11) . ?
C13 C14 1.406(11) . ?
C13 C18 1.512(10) . ?
C14 C15 1.423(10) . ?
C14 C19 1.524(10) . ?
C15 C20 1.504(10) . ?
C11B C15B 1.413(11) . ?
C11B C12B 1.424(10) . ?
C11B C16B 1.511(10) . ?
C12B C13B 1.424(11) . ?
C12B C17B 1.497(10) . ?
C13B C14B 1.408(11) . ?
C13B C18B 1.512(10) . ?
C14B C15B 1.407(10) . ?
C14B C19B 1.498(10) . ?
C15B C20B 1.506(10) . ?
C21 C22 1.515(5) . ?
C22 C23 1.508(5) . ?
C23 C28 1.310(12) . ?
C23 C24B 1.369(9) . ?
C23 C24 1.437(11) . ?
C23 C28B 1.452(10) . ?
C24 C25 1.396(14) . ?
C25 C26 1.392(14) . ?
C26 C27 1.374(15) . ?
C27 C28 1.392(15) . ?
C24B C25B 1.418(12) . ?
C25B C26B 1.372(12) . ?
C26B C27B 1.390(12) . ?
C27B C28B 1.365(12) . ?
